data_7003585
loop_
_publ_author_name
'Yuste, C.'
'Armentano, D.'
'Marino, N.'
'Ca\~nadillas-Delgado, L.'
'Delgado, F. S.'
'Ruiz-P\'erez, C.'
'Rillema, D. P.'
'Lloret, F.'
'Julve, M.'

_publ_section_title
;
 Synthesis, crystal structures and magnetic properties of
 tricyanomethanide-containing copper(II) complexes
;
_journal_issue 12
_journal_name_full 'Dalton Transactions'
_journal_page_first 1583
_journal_page_last 1596
_journal_paper_doi 10.1039/b717347d
_journal_year 2008
_chemical_formula_sum 'C32 H12 Cu2 N20'
_chemical_formula_weight 803.70
_chemical_name_systematic
;
?
;
_space_group_IT_number 2
_symmetry_cell_setting triclinic
_symmetry_space_group_name_Hall '-P 1'
_symmetry_space_group_name_H-M 'P -1'
_atom_sites_solution_hydrogens geom
_atom_sites_solution_primary direct
_atom_sites_solution_secondary difmap
_cell_angle_alpha 97.370(10)
_cell_angle_beta 106.10(2)
_cell_angle_gamma 93.20(2)
_cell_formula_units_Z 2
_cell_length_a 9.998(3)
_cell_length_b 12.583(2)
_cell_length_c 14.391(3)
_cell_measurement_temperature 293(2)
_cell_volume 1717.1(7)
_computing_cell_refinement 'Bruker P3'
_computing_data_collection 'Bruker P3'
_computing_data_reduction 'Bruker XDISK'
_computing_molecular_graphics 'SHELXTL NT Bruker XP'
_computing_publication_material 'SHELXTL NT Package Bruker'
_computing_structure_refinement 'SHELXL-97 (Sheldrick, 1997)'
_computing_structure_solution 'SHELXS-97 (Sheldrick, 1990)'
_diffrn_ambient_temperature 293(2)
_diffrn_measured_fraction_theta_full 1.000
_diffrn_measured_fraction_theta_max 1.000
_diffrn_measurement_device_type 'R3m/V automatic four-circle diffractometer'
_diffrn_measurement_method omega/2-theta-scans
_diffrn_radiation_monochromator graphite
_diffrn_radiation_source 'fine-focus sealed tube'
_diffrn_radiation_type MoK\a
_diffrn_radiation_wavelength 0.71073
_diffrn_reflns_av_R_equivalents 0.0175
_diffrn_reflns_av_sigmaI/netI 0.0292
_diffrn_reflns_limit_h_max 11
_diffrn_reflns_limit_h_min 0
_diffrn_reflns_limit_k_max 14
_diffrn_reflns_limit_k_min -14
_diffrn_reflns_limit_l_max 16
_diffrn_reflns_limit_l_min -17
_diffrn_reflns_number 6447
_diffrn_reflns_theta_full 25.05
_diffrn_reflns_theta_max 25.05
_diffrn_reflns_theta_min 1.64
_diffrn_standards_decay_% 1.2
_diffrn_standards_interval_count 50
_diffrn_standards_number 2
_exptl_absorpt_coefficient_mu 1.296
_exptl_absorpt_correction_T_max 0.964
_exptl_absorpt_correction_T_min 0.940
_exptl_absorpt_correction_type empirical
_exptl_absorpt_process_details psi-scan
_exptl_crystal_colour dark-green
_exptl_crystal_density_diffrn 1.554
_exptl_crystal_density_method 'not measured'
_exptl_crystal_description cube
_exptl_crystal_F_000 804
_exptl_crystal_size_max 0.044
_exptl_crystal_size_mid 0.040
_exptl_crystal_size_min 0.035
_refine_diff_density_max 0.944
_refine_diff_density_min -1.206
_refine_diff_density_rms 0.114
_refine_ls_extinction_method none
_refine_ls_goodness_of_fit_ref 1.048
_refine_ls_hydrogen_treatment riding
_refine_ls_matrix_type full
_refine_ls_number_parameters 487
_refine_ls_number_reflns 6067
_refine_ls_number_restraints 0
_refine_ls_restrained_S_all 1.048
_refine_ls_R_factor_all 0.0647
_refine_ls_R_factor_gt 0.0522
_refine_ls_shift/su_max 0.001
_refine_ls_shift/su_mean 0.000
_refine_ls_structure_factor_coef Fsqd
_refine_ls_weighting_details 'calc w=1/[\s^2^(Fo^2^)+(0.1033P)^2^+0.1253P] where P=(Fo^2^+2Fc^2^)/3'
_refine_ls_weighting_scheme calc
_refine_ls_wR_factor_gt 0.1366
_refine_ls_wR_factor_ref 0.1470
_reflns_number_gt 4866
_reflns_number_total 6067
_reflns_threshold_expression >2sigma(I)
_cod_data_source_file b717347d.txt
_cod_data_source_block compound3
_cod_depositor_comments
;
The following automatic conversions were performed:
'_symmetry_cell_setting' value 'Triclinic' changed to 'triclinic'
according to '/home/saulius/struct/CIF-dictionaries/cif_core.dic'
dictionary named 'cif_core.dic' version 2.4.1 from 2010-06-29.

Automatic conversion script
Id: cif_fix_enum 1527 2010-12-29 10:47:43Z saulius 
;
_cod_original_sg_symbol_H-M P-1
_cod_database_code 7003585

loop_
_symmetry_equiv_pos_as_xyz
'x, y, z'
'-x, -y, -z'

loop_
_atom_site_label
_atom_site_type_symbol
_atom_site_fract_x
_atom_site_fract_y
_atom_site_fract_z
_atom_site_U_iso_or_equiv
_atom_site_adp_type
_atom_site_occupancy
_atom_site_symmetry_multiplicity
_atom_site_calc_flag
_atom_site_refinement_flags
_atom_site_disorder_assembly
_atom_site_disorder_group
Cu1 Cu 0.22699(4) 0.82807(3) 0.69518(3) 0.03384(16) Uani 1 1 d . . .
Cu2 Cu 0.12603(4) 0.52658(3) 0.21100(3) 0.03372(16) Uani 1 1 d . . .
N1 N 0.1017(3) 0.9493(2) 0.6675(2) 0.0351(6) Uani 1 1 d . . .
N2 N -0.0313(4) 1.1330(3) 0.6282(3) 0.0575(10) Uani 1 1 d . . .
N3 N 0.3569(3) 0.9519(2) 0.7777(2) 0.0389(7) Uani 1 1 d . . .
N4 N 0.5258(4) 1.1385(3) 0.8715(4) 0.0808(14) Uani 1 1 d . . .
N5 N 0.2323(3) 0.4097(2) 0.2708(2) 0.0341(6) Uani 1 1 d . . .
N6 N 0.3632(4) 0.2332(3) 0.3331(3) 0.0610(10) Uani 1 1 d . . .
N7 N -0.0074(3) 0.3976(2) 0.1379(2) 0.0322(6) Uani 1 1 d . . .
N8 N -0.1784(4) 0.2077(3) 0.0598(3) 0.0545(9) Uani 1 1 d . . .
N9 N 0.3338(3) 0.7176(2) 0.7633(2) 0.0453(8) Uani 1 1 d . . .
N10 N 0.7002(4) 0.5407(3) 0.9112(3) 0.0680(11) Uani 1 1 d . . .
N11 N 0.2796(5) 0.3825(3) 0.8049(4) 0.0876(15) Uani 1 1 d . . .
N12 N 0.0760(3) 0.7165(2) 0.6199(2) 0.0439(7) Uani 1 1 d . . .
N13 N -0.3451(5) 0.5577(6) 0.4444(4) 0.131(3) Uani 1 1 d . . .
N14 N 0.0176(4) 0.5483(3) 0.3286(3) 0.0507(8) Uani 1 1 d . . .
N15 N 0.3100(3) 0.8305(2) 0.5708(2) 0.0427(7) Uani 1 1 d . . .
N16 N 0.6516(5) 0.8703(5) 0.4337(4) 0.111(2) Uani 1 1 d . . .
N17 N 0.2699(3) 0.6440(3) 0.2879(2) 0.0440(7) Uani 1 1 d . . .
N18 N 0.0315(3) 0.6276(2) 0.1292(2) 0.0464(8) Uani 1 1 d . . .
N19 N -0.3068(7) 0.8031(5) -0.0434(4) 0.123(2) Uani 1 1 d . . .
N20 N 0.0788(6) 0.9742(3) 0.1545(4) 0.0977(17) Uani 1 1 d . . .
C1 C -0.0293(4) 0.9424(3) 0.6111(3) 0.0427(9) Uani 1 1 d . . .
H1 H -0.0774 0.8751 0.5843 0.051 Uiso 1 1 calc R . .
C2 C -0.0953(4) 1.0345(3) 0.5918(3) 0.0575(11) Uani 1 1 d . . .
H2 H -0.1872 1.0274 0.5521 0.069 Uiso 1 1 calc R . .
C3 C 0.0988(4) 1.1385(3) 0.6840(3) 0.0470(9) Uani 1 1 d . . .
H3 H 0.1470 1.2059 0.7099 0.056 Uiso 1 1 calc R . .
C4 C 0.1666(3) 1.0477(3) 0.7055(2) 0.0347(7) Uani 1 1 d . . .
C5 C 0.3097(4) 1.0491(3) 0.7680(3) 0.0391(8) Uani 1 1 d . . .
C6 C 0.4865(4) 0.9482(3) 0.8342(3) 0.0591(12) Uani 1 1 d . . .
H6 H 0.5215 0.8821 0.8427 0.071 Uiso 1 1 calc R . .
C7 C 0.5693(5) 1.0422(4) 0.8802(4) 0.0769(16) Uani 1 1 d . . .
H7 H 0.6595 1.0374 0.9191 0.092 Uiso 1 1 calc R . .
C8 C 0.3965(5) 1.1413(3) 0.8158(4) 0.0642(13) Uani 1 1 d . . .
H8 H 0.3623 1.2079 0.8085 0.077 Uiso 1 1 calc R . .
C9 C 0.3579(4) 0.4208(3) 0.3346(3) 0.0415(8) Uani 1 1 d . . .
H9 H 0.4037 0.4893 0.3590 0.050 Uiso 1 1 calc R . .
C10 C 0.4218(4) 0.3318(3) 0.3653(3) 0.0537(10) Uani 1 1 d . . .
H10 H 0.5098 0.3423 0.4106 0.064 Uiso 1 1 calc R . .
C11 C 0.2374(4) 0.2229(3) 0.2688(3) 0.0507(10) Uani 1 1 d . . .
H11 H 0.1924 0.1541 0.2445 0.061 Uiso 1 1 calc R . .
C12 C 0.1705(4) 0.3099(3) 0.2366(2) 0.0351(7) Uani 1 1 d . . .
C13 C 0.0328(4) 0.3035(3) 0.1653(3) 0.0360(8) Uani 1 1 d . . .
C14 C -0.1315(4) 0.3968(3) 0.0725(3) 0.0411(8) Uani 1 1 d . . .
H14 H -0.1619 0.4610 0.0527 0.049 Uiso 1 1 calc R . .
C15 C -0.2151(4) 0.3020(3) 0.0337(3) 0.0507(10) Uani 1 1 d . . .
H15 H -0.3006 0.3040 -0.0124 0.061 Uiso 1 1 calc R . .
C16 C -0.0548(4) 0.2096(3) 0.1241(3) 0.0487(10) Uani 1 1 d . . .
H16 H -0.0249 0.1448 0.1429 0.058 Uiso 1 1 calc R . .
C17 C 0.4410(4) 0.5554(3) 0.8306(3) 0.0429(9) Uani 1 1 d . . .
C18 C 0.3858(4) 0.6455(3) 0.7947(3) 0.0387(8) Uani 1 1 d . . .
C19 C 0.5837(4) 0.5507(3) 0.8764(3) 0.0479(9) Uani 1 1 d . . .
C20 C 0.3506(4) 0.4607(3) 0.8157(3) 0.0539(11) Uani 1 1 d . . .
C21 C -0.0899(4) 0.6119(3) 0.4637(3) 0.0411(8) Uani 1 1 d . . .
C22 C -0.0018(4) 0.6694(3) 0.5495(3) 0.0374(8) Uani 1 1 d . . .
C23 C -0.2301(5) 0.5827(5) 0.4534(3) 0.0725(15) Uani 1 1 d . . .
C24 C -0.0316(4) 0.5772(3) 0.3886(3) 0.0395(8) Uani 1 1 d . . .
C25 C 0.4090(4) 0.7891(3) 0.4263(3) 0.0417(8) Uani 1 1 d . . .
C26 C 0.3547(4) 0.8130(3) 0.5060(3) 0.0362(8) Uani 1 1 d . . .
C27 C 0.5422(5) 0.8354(4) 0.4298(3) 0.0722(15) Uani 1 1 d . . .
C28 C 0.3343(4) 0.7103(3) 0.3492(3) 0.0387(8) Uani 1 1 d . . .
C29 C -0.0731(5) 0.7980(3) 0.0791(3) 0.0481(9) Uani 1 1 d . . .
C30 C -0.0206(4) 0.7028(3) 0.1057(3) 0.0394(8) Uani 1 1 d . . .
C31 C -0.2037(6) 0.7986(4) 0.0109(4) 0.0705(14) Uani 1 1 d . . .
C32 C 0.0117(6) 0.8950(3) 0.1195(3) 0.0620(12) Uani 1 1 d . . .

loop_
_atom_site_aniso_label
_atom_site_aniso_U_11
_atom_site_aniso_U_22
_atom_site_aniso_U_33
_atom_site_aniso_U_23
_atom_site_aniso_U_13
_atom_site_aniso_U_12
Cu1 0.0355(3) 0.0180(2) 0.0407(3) 0.00185(17) 0.00016(19) 0.00307(17)
Cu2 0.0355(3) 0.0184(2) 0.0399(3) 0.00468(17) -0.00116(19) 0.00088(17)
N1 0.0348(16) 0.0245(14) 0.0403(15) 0.0034(12) 0.0025(13) 0.0028(12)
N2 0.050(2) 0.0283(18) 0.081(3) 0.0112(17) -0.0046(18) 0.0115(15)
N3 0.0400(17) 0.0244(15) 0.0427(16) 0.0020(12) -0.0029(13) 0.0047(12)
N4 0.056(2) 0.035(2) 0.115(4) -0.002(2) -0.028(2) -0.0035(18)
N5 0.0311(15) 0.0292(15) 0.0394(15) 0.0047(12) 0.0051(12) 0.0059(12)
N6 0.056(2) 0.041(2) 0.080(3) 0.0176(18) 0.0027(19) 0.0161(17)
N7 0.0327(15) 0.0244(14) 0.0363(15) 0.0040(11) 0.0048(12) 0.0037(11)
N8 0.050(2) 0.0299(18) 0.072(2) -0.0087(16) 0.0085(18) -0.0075(15)
N9 0.0465(18) 0.0285(16) 0.0530(19) 0.0098(14) -0.0001(15) 0.0026(14)
N10 0.053(2) 0.067(3) 0.080(3) 0.033(2) 0.000(2) 0.0095(19)
N11 0.065(3) 0.030(2) 0.153(5) 0.024(2) 0.003(3) 0.0007(19)
N12 0.0401(17) 0.0308(17) 0.0522(19) -0.0026(14) 0.0039(15) -0.0010(14)
N13 0.055(3) 0.208(7) 0.103(4) -0.064(4) 0.031(3) -0.049(4)
N14 0.049(2) 0.049(2) 0.0525(19) -0.0003(16) 0.0159(17) 0.0012(16)
N15 0.0404(18) 0.0385(18) 0.0457(17) 0.0047(14) 0.0071(15) 0.0049(14)
N16 0.089(4) 0.130(5) 0.101(4) -0.036(3) 0.043(3) -0.065(3)
N17 0.0431(18) 0.0314(17) 0.0503(18) -0.0002(15) 0.0059(15) -0.0028(14)
N18 0.0469(19) 0.0270(17) 0.0574(19) 0.0095(14) 0.0008(15) 0.0023(14)
N19 0.125(5) 0.086(4) 0.122(5) 0.031(3) -0.036(4) 0.037(4)
N20 0.116(4) 0.024(2) 0.144(5) 0.006(2) 0.026(3) 0.001(2)
C1 0.0356(19) 0.0248(18) 0.057(2) 0.0012(16) -0.0012(17) 0.0006(15)
C2 0.044(2) 0.038(2) 0.073(3) 0.009(2) -0.012(2) 0.0080(18)
C3 0.050(2) 0.0205(17) 0.062(2) 0.0079(16) 0.0007(19) 0.0038(16)
C4 0.0329(18) 0.0232(17) 0.0426(19) 0.0018(14) 0.0041(15) 0.0003(13)
C5 0.042(2) 0.0240(17) 0.0437(19) 0.0022(14) 0.0014(16) 0.0046(15)
C6 0.046(2) 0.031(2) 0.079(3) 0.000(2) -0.016(2) 0.0088(17)
C7 0.052(3) 0.040(3) 0.101(4) -0.002(2) -0.032(3) -0.001(2)
C8 0.054(3) 0.0206(19) 0.093(3) 0.000(2) -0.016(2) 0.0034(17)
C9 0.039(2) 0.0320(19) 0.046(2) 0.0045(16) 0.0020(16) 0.0023(15)
C10 0.044(2) 0.049(3) 0.059(2) 0.014(2) -0.0037(19) 0.0133(19)
C11 0.052(2) 0.0251(19) 0.067(3) 0.0105(18) 0.003(2) 0.0071(17)
C12 0.0393(19) 0.0227(17) 0.0423(19) 0.0055(14) 0.0094(15) 0.0045(14)
C13 0.0387(19) 0.0240(17) 0.0435(19) 0.0014(14) 0.0103(15) 0.0032(14)
C14 0.041(2) 0.0318(19) 0.0424(19) 0.0016(15) 0.0009(16) 0.0039(16)
C15 0.039(2) 0.046(2) 0.052(2) -0.0070(19) -0.0045(17) -0.0037(18)
C16 0.049(2) 0.0234(18) 0.066(3) 0.0007(17) 0.008(2) -0.0033(16)
C17 0.043(2) 0.0259(18) 0.056(2) 0.0098(16) 0.0066(18) 0.0037(15)
C18 0.0384(19) 0.0270(18) 0.0440(19) 0.0039(15) 0.0020(16) -0.0003(15)
C19 0.050(2) 0.036(2) 0.054(2) 0.0176(18) 0.0045(19) 0.0046(17)
C20 0.047(2) 0.029(2) 0.079(3) 0.0121(19) 0.003(2) 0.0143(18)
C21 0.0348(19) 0.037(2) 0.045(2) -0.0033(16) 0.0059(16) -0.0024(15)
C22 0.040(2) 0.0202(17) 0.052(2) 0.0029(16) 0.0144(18) 0.0027(15)
C23 0.053(3) 0.095(4) 0.057(3) -0.028(3) 0.018(2) -0.018(3)
C24 0.0356(19) 0.0299(18) 0.048(2) 0.0058(16) 0.0043(17) -0.0006(15)
C25 0.038(2) 0.037(2) 0.045(2) 0.0016(16) 0.0083(16) -0.0082(16)
C26 0.0342(18) 0.0199(16) 0.045(2) 0.0054(14) -0.0036(16) 0.0012(13)
C27 0.069(3) 0.080(4) 0.060(3) -0.017(2) 0.026(2) -0.033(3)
C28 0.039(2) 0.0283(18) 0.047(2) 0.0085(16) 0.0094(17) 0.0014(15)
C29 0.062(3) 0.0262(19) 0.055(2) 0.0105(17) 0.010(2) 0.0119(18)
C30 0.046(2) 0.0269(19) 0.0410(19) 0.0061(15) 0.0048(16) 0.0032(16)
C31 0.086(4) 0.040(2) 0.075(3) 0.015(2) -0.001(3) 0.025(2)
C32 0.089(4) 0.029(2) 0.072(3) 0.013(2) 0.024(3) 0.021(2)

loop_
_atom_type_symbol
_atom_type_description
_atom_type_scat_dispersion_real
_atom_type_scat_dispersion_imag
_atom_type_scat_source
C C 0.0033 0.0016 'International Tables Vol C Tables 4.2.6.8 and 6.1.1.4'
H H 0.0000 0.0000 'International Tables Vol C Tables 4.2.6.8 and 6.1.1.4'
N N 0.0061 0.0033 'International Tables Vol C Tables 4.2.6.8 and 6.1.1.4'
Cu Cu 0.3201 1.2651 'International Tables Vol C Tables 4.2.6.8 and 6.1.1.4'

loop_
_geom_angle_atom_site_label_1
_geom_angle_atom_site_label_2
_geom_angle_atom_site_label_3
_geom_angle
_geom_angle_site_symmetry_1
_geom_angle_site_symmetry_3
_geom_angle_publ_flag
N12 Cu1 N3 171.31(12) . . ?
N12 Cu1 N9 90.61(13) . . ?
N3 Cu1 N9 94.28(12) . . ?
N12 Cu1 N1 92.73(12) . . ?
N3 Cu1 N1 80.37(11) . . ?
N9 Cu1 N1 161.21(13) . . ?
N12 Cu1 N15 91.43(13) . . ?
N3 Cu1 N15 94.62(12) . . ?
N9 Cu1 N15 101.55(13) . . ?
N1 Cu1 N15 96.85(11) . . ?
N18 Cu2 N17 90.08(13) . . ?
N18 Cu2 N5 168.46(13) . . ?
N17 Cu2 N5 94.14(13) . . ?
N18 Cu2 N7 94.96(12) . . ?
N17 Cu2 N7 174.68(12) . . ?
N5 Cu2 N7 80.59(11) . . ?
N18 Cu2 N14 98.85(14) . . ?
N17 Cu2 N14 88.92(13) . . ?
N5 Cu2 N14 91.98(12) . . ?
N7 Cu2 N14 91.98(12) . . ?
C1 N1 C4 117.7(3) . . ?
C1 N1 Cu1 128.1(2) . . ?
C4 N1 Cu1 113.9(2) . . ?
C3 N2 C2 116.4(3) . . ?
C6 N3 C5 118.0(3) . . ?
C6 N3 Cu1 126.9(3) . . ?
C5 N3 Cu1 114.9(2) . . ?
C7 N4 C8 116.4(4) . . ?
C9 N5 C12 117.9(3) . . ?
C9 N5 Cu2 127.1(2) . . ?
C12 N5 Cu2 114.9(2) . . ?
C10 N6 C11 116.2(3) . . ?
C14 N7 C13 118.1(3) . . ?
C14 N7 Cu2 127.7(2) . . ?
C13 N7 Cu2 114.1(2) . . ?
C16 N8 C15 116.1(3) . . ?
C18 N9 Cu1 172.4(3) . . ?
C22 N12 Cu1 155.1(3) . . ?
C24 N14 Cu2 168.5(3) . . ?
C26 N15 Cu1 168.0(3) . . ?
C28 N17 Cu2 162.6(3) . . ?
C30 N18 Cu2 161.2(3) . . ?
N1 C1 C2 120.7(3) . . ?
N2 C2 C1 122.1(4) . . ?
N2 C3 C4 122.6(3) . . ?
N1 C4 C3 120.4(3) . . ?
N1 C4 C5 114.8(3) . . ?
C3 C4 C5 124.9(3) . . ?
N3 C5 C8 119.6(3) . . ?
N3 C5 C4 115.4(3) . . ?
C8 C5 C4 125.0(3) . . ?
N3 C6 C7 120.3(4) . . ?
N4 C7 C6 122.8(4) . . ?
N4 C8 C5 122.8(4) . . ?
N5 C9 C10 120.7(3) . . ?
N6 C10 C9 122.6(4) . . ?
N6 C11 C12 122.7(4) . . ?
N5 C12 C11 119.9(3) . . ?
N5 C12 C13 114.9(3) . . ?
C11 C12 C13 125.2(3) . . ?
N7 C13 C16 119.3(3) . . ?
N7 C13 C12 115.3(3) . . ?
C16 C13 C12 125.4(3) . . ?
N7 C14 C15 120.7(3) . . ?
N8 C15 C14 122.6(4) . . ?
N8 C16 C13 123.2(4) . . ?
C18 C17 C19 123.7(3) . . ?
C18 C17 C20 118.5(3) . . ?
C19 C17 C20 117.7(3) . . ?
N9 C18 C17 176.7(4) . . ?
N10 C19 C17 176.0(5) . . ?
N11 C20 C17 178.3(5) . . ?
C22 C21 C23 121.9(4) . . ?
C22 C21 C24 117.9(3) . . ?
C23 C21 C24 120.1(3) . . ?
N12 C22 C21 177.4(4) . . ?
N13 C23 C21 179.3(6) . . ?
N14 C24 C21 178.8(4) . . ?
C28 C25 C26 118.1(3) . . ?
C28 C25 C27 121.3(4) . . ?
C26 C25 C27 120.3(3) . . ?
N15 C26 C25 178.8(4) . . ?
N16 C27 C25 178.0(7) . . ?
N17 C28 C25 177.4(4) . . ?
C30 C29 C31 121.9(4) . . ?
C30 C29 C32 118.0(4) . . ?
C31 C29 C32 120.1(4) . . ?
N18 C30 C29 175.6(4) . . ?
N19 C31 C29 177.4(6) . . ?
N20 C32 C29 177.9(6) . . ?

loop_
_geom_bond_atom_site_label_1
_geom_bond_atom_site_label_2
_geom_bond_distance
_geom_bond_site_symmetry_2
_geom_bond_publ_flag
Cu1 N12 1.973(3) . ?
Cu1 N3 1.992(3) . ?
Cu1 N9 1.992(3) . ?
Cu1 N1 2.036(3) . ?
Cu1 N15 2.174(3) . ?
Cu2 N18 1.948(3) . ?
Cu2 N17 1.984(3) . ?
Cu2 N5 2.006(3) . ?
Cu2 N7 2.016(3) . ?
Cu2 N14 2.246(3) . ?
N1 C1 1.327(4) . ?
N1 C4 1.340(4) . ?
N2 C3 1.318(5) . ?
N2 C2 1.334(5) . ?
N3 C6 1.333(5) . ?
N3 C5 1.345(4) . ?
N4 C7 1.318(6) . ?
N4 C8 1.324(5) . ?
N5 C9 1.322(4) . ?
N5 C12 1.336(4) . ?
N6 C10 1.311(5) . ?
N6 C11 1.327(5) . ?
N7 C14 1.332(4) . ?
N7 C13 1.342(4) . ?
N8 C16 1.320(5) . ?
N8 C15 1.330(5) . ?
N9 C18 1.151(5) . ?
N10 C19 1.154(5) . ?
N11 C20 1.148(6) . ?
N12 C22 1.158(5) . ?
N13 C23 1.143(6) . ?
N14 C24 1.138(5) . ?
N15 C26 1.144(5) . ?
N16 C27 1.139(6) . ?
N17 C28 1.151(5) . ?
N18 C30 1.150(5) . ?
N19 C31 1.117(7) . ?
N20 C32 1.143(6) . ?
C1 C2 1.386(5) . ?
C3 C4 1.386(5) . ?
C4 C5 1.462(5) . ?
C5 C8 1.386(5) . ?
C6 C7 1.381(6) . ?
C9 C10 1.381(5) . ?
C11 C12 1.379(5) . ?
C12 C13 1.462(5) . ?
C13 C16 1.390(5) . ?
C14 C15 1.375(5) . ?
C17 C18 1.385(5) . ?
C17 C19 1.405(6) . ?
C17 C20 1.411(6) . ?
C21 C22 1.386(5) . ?
C21 C23 1.391(6) . ?
C21 C24 1.398(5) . ?
C25 C28 1.395(5) . ?
C25 C26 1.406(5) . ?
C25 C27 1.409(6) . ?
C29 C30 1.390(5) . ?
C29 C31 1.400(7) . ?
C29 C32 1.406(6) . ?
